data_7027994
loop_
_publ_author_name
'Connelly, Neil G.'
'Lewis, Gareth R.'
'Moreno, M. Teresa'
'Orpen, A. Guy'

_publ_section_title
;
 Zinc, cadmium and mercury complexes of redox-active cyanomanganese
 carbonyl ligands: intramolecular electron transfer through tetrahedral
 d10 metal centres&#x200A;
;
_journal_issue 11
_journal_name_full 'Journal of the Chemical Society, Dalton Transactions'
_journal_page_first 1905
_journal_paper_doi 10.1039/a800762d
_journal_year 1998
_chemical_formula_sum 'C69 H70 Cd Cl2 I2 Mn2 N2 O10 P6'
_chemical_formula_weight 1820.1
_chemical_name_systematic
; 
 ? 
;
_space_group_IT_number 15
_symmetry_cell_setting monoclinic
_symmetry_space_group_name_Hall '-C 2yc'
_symmetry_space_group_name_H-M 'C 1 2/c 1'
_atom_sites_solution_hydrogens geom
_atom_sites_solution_primary direct
_atom_sites_solution_secondary difmap
_audit_creation_method SHELXL
_cell_angle_alpha 90.00
_cell_angle_beta 105.886(2)
_cell_angle_gamma 90.00
_cell_formula_units_Z 8
_cell_length_a 19.800(4)
_cell_length_b 18.122(4)
_cell_length_c 22.040(3)
_cell_measurement_reflns_used 214
_cell_measurement_temperature 173(2)
_cell_measurement_theta_max 24.99
_cell_measurement_theta_min 2.04
_cell_volume 7606(3)
_computing_cell_refinement 'local programs'
_computing_data_collection 'Siemens SMART'
_computing_data_reduction 'Siemens SAINT'
_computing_structure_refinement 'SHELXL-93 (Sheldrick, 1993)'
_computing_structure_solution 'SHELXS-86 (Sheldrick, 1990)'
_diffrn_ambient_temperature 173(2)
_diffrn_measurement_device 'Siemens SMART CCD diffractometer'
_diffrn_measurement_method '\w rotation with narrow frames'
_diffrn_radiation_monochromator graphite
_diffrn_radiation_source 'fine-focus sealed tube'
_diffrn_radiation_type MoK\a
_diffrn_radiation_wavelength 0.71073
_diffrn_reflns_av_R_equivalents 0.0989
_diffrn_reflns_av_sigmaI/netI 0.0936
_diffrn_reflns_limit_h_max 25
_diffrn_reflns_limit_h_min -25
_diffrn_reflns_limit_k_max 22
_diffrn_reflns_limit_k_min -23
_diffrn_reflns_limit_l_max 18
_diffrn_reflns_limit_l_min -28
_diffrn_reflns_number 18307
_diffrn_reflns_theta_max 24.00
_diffrn_reflns_theta_min 1.55
_exptl_absorpt_coefficient_mu 1.667
_exptl_absorpt_correction_T_max 0.877
_exptl_absorpt_correction_T_min 0.600
_exptl_absorpt_correction_type empirical
_exptl_crystal_colour yellow
_exptl_crystal_density_diffrn 1.589
_exptl_crystal_density_meas ?
_exptl_crystal_description parallelepipids
_exptl_crystal_F_000 3624
_exptl_crystal_size_max 0.3
_exptl_crystal_size_mid 0.1
_exptl_crystal_size_min 0.05
_refine_diff_density_max 0.885
_refine_diff_density_min -0.548
_refine_diff_density_rms 0.128
_refine_ls_extinction_method none
_refine_ls_goodness_of_fit_all 1.090
_refine_ls_goodness_of_fit_obs 1.149
_refine_ls_hydrogen_treatment noref
_refine_ls_matrix_type full
_refine_ls_number_parameters 435
_refine_ls_number_reflns 5866
_refine_ls_number_restraints 0
_refine_ls_restrained_S_all 1.145
_refine_ls_restrained_S_obs 1.149
_refine_ls_R_factor_all 0.1101
_refine_ls_R_factor_obs 0.0561
_refine_ls_shift/esd_max -0.068
_refine_ls_shift/esd_mean 0.000
_refine_ls_structure_factor_coef Fsqd
_refine_ls_weighting_details 'w=1/[\s^2^(Fo^2^)+(0.0158P)^2^+62.5650P] where P=(Fo^2^+2Fc^2^)/3'
_refine_ls_weighting_scheme calc
_refine_ls_wR_factor_all 0.1113
_refine_ls_wR_factor_obs 0.0883
_reflns_number_observed 3889
_reflns_number_total 5985
_reflns_observed_criterion >2sigma(I)
_cod_data_source_file d800762sup1.cif
_cod_data_source_block 9
_cod_depositor_comments
;
The following automatic conversions were performed:

'_exptl_crystal_density_meas' value 'not measured' was changed to '?'
- the value is perceived as not measured.

Automatic conversion script
Id: cif_fix_values 3008 2015-01-20 13:52:24Z robertas 

The following automatic conversions were performed:

'_refine_ls_weighting_scheme' value 'calc
w=1/[\s^2^(Fo^2^)+(0.0158P)^2^+62.5650P] where P=(Fo^2^+2Fc^2^)/3'
was changed to 'calc'. New tag '_refine_ls_weighting_details' was
created. The value of the new tag was set to
'w=1/[\s^2^(Fo^2^)+(0.0158P)^2^+62.5650P] where P=(Fo^2^+2Fc^2^)/3'.

Automatic conversion script
Id: cif_fix_values 3143 2015-03-26 13:38:13Z robertas 
;
_cod_original_cell_volume 7606.9(3)
_cod_original_sg_symbol_H-M C2/c
_cod_database_code 7027994

loop_
_symmetry_equiv_pos_as_xyz
'x, y, z'
'-x, y, -z+1/2'
'x+1/2, y+1/2, z'
'-x+1/2, y+1/2, -z+1/2'
'-x, -y, -z'
'x, -y, z-1/2'
'-x+1/2, -y+1/2, -z'
'x+1/2, -y+1/2, z-1/2'

loop_
_atom_site_aniso_label
_atom_site_aniso_U_11
_atom_site_aniso_U_22
_atom_site_aniso_U_33
_atom_site_aniso_U_23
_atom_site_aniso_U_13
_atom_site_aniso_U_12
Cd1 0.0204(4) 0.0227(4) 0.0246(5) 0.000 -0.0005(4) 0.000
I1 0.0375(6) 0.0450(11) 0.0474(6) -0.0097(7) 0.0106(5) 0.0110(7)
Mn1 0.0207(6) 0.0214(6) 0.0176(6) -0.0002(5) 0.0056(5) -0.0018(5)
P1 0.0213(10) 0.0237(11) 0.0132(10) -0.0011(8) 0.0045(8) -0.0016(9)
P2 0.0190(10) 0.0218(10) 0.0159(11) -0.0010(8) 0.0041(9) -0.0012(8)
P3 0.0248(11) 0.0280(12) 0.0202(11) 0.0015(9) 0.0073(9) -0.0039(9)
N1 0.029(4) 0.041(4) 0.022(4) -0.006(3) 0.004(3) -0.008(3)
O1 0.042(4) 0.035(3) 0.033(3) 0.005(3) 0.008(3) -0.012(3)
O2 0.076(4) 0.036(3) 0.027(3) 0.003(3) 0.036(3) 0.005(3)
O3 0.035(3) 0.055(4) 0.030(3) 0.017(3) 0.002(3) -0.002(3)
O4 0.051(4) 0.028(3) 0.039(4) 0.000(3) 0.013(3) 0.004(3)
O5 0.028(3) 0.036(3) 0.041(4) 0.002(3) 0.007(3) 0.010(3)
C1 0.020(4) 0.023(4) 0.016(4) -0.002(3) 0.004(3) -0.005(3)
C2 0.025(4) 0.030(5) 0.016(4) 0.002(3) 0.007(4) 0.000(4)
C3 0.035(5) 0.024(4) 0.027(5) 0.002(4) 0.017(4) 0.001(4)
C4 0.045(5) 0.021(4) 0.031(5) -0.010(4) 0.014(4) -0.001(4)
C5 0.044(5) 0.032(5) 0.018(4) -0.006(4) 0.014(4) 0.003(4)
C6 0.032(5) 0.046(5) 0.027(5) -0.008(4) 0.017(4) -0.005(4)
C7 0.036(5) 0.036(5) 0.025(5) 0.000(4) 0.012(4) -0.002(4)
C8 0.026(4) 0.032(5) 0.014(4) 0.000(3) 0.008(3) 0.002(4)
C9 0.023(5) 0.045(5) 0.020(5) 0.003(4) 0.006(4) -0.002(4)
C10 0.034(5) 0.048(6) 0.035(5) -0.001(4) 0.006(4) 0.006(4)
C11 0.047(6) 0.037(5) 0.032(5) 0.005(4) 0.005(5) 0.018(4)
C12 0.053(6) 0.020(4) 0.029(5) 0.008(4) 0.013(5) -0.001(4)
C13 0.032(5) 0.029(5) 0.030(5) -0.001(4) 0.016(4) 0.003(4)
C14 0.018(4) 0.027(4) 0.021(4) -0.001(3) 0.000(3) -0.007(3)
C15 0.018(4) 0.028(4) 0.026(5) 0.000(4) 0.001(4) -0.002(3)
C16 0.032(5) 0.040(5) 0.020(5) 0.004(4) 0.001(4) -0.001(4)
C17 0.023(4) 0.036(5) 0.040(6) 0.010(4) 0.005(4) 0.009(4)
C18 0.024(5) 0.034(5) 0.034(5) -0.006(4) 0.006(4) 0.002(4)
C19 0.027(5) 0.035(5) 0.026(5) -0.004(4) 0.009(4) 0.000(4)
C20 0.026(4) 0.028(4) 0.007(4) 0.000(3) 0.002(3) 0.002(4)
C21 0.029(5) 0.028(4) 0.015(4) 0.001(3) 0.003(4) 0.005(4)
C22 0.034(5) 0.031(5) 0.015(4) 0.007(4) 0.008(4) 0.006(4)
C23 0.049(5) 0.018(4) 0.020(4) -0.002(4) 0.012(4) 0.003(4)
C24 0.029(5) 0.031(5) 0.028(5) -0.006(4) 0.005(4) -0.002(4)
C25 0.022(4) 0.030(5) 0.023(5) 0.003(4) 0.010(4) 0.004(4)
C26 0.039(6) 0.101(9) 0.050(7) 0.015(6) -0.009(5) -0.038(6)
C27 0.058(7) 0.081(8) 0.060(7) 0.012(6) 0.026(6) -0.036(6)
C28 0.061(6) 0.050(6) 0.018(5) 0.006(4) 0.016(4) 0.007(5)
C29 0.090(8) 0.066(7) 0.039(6) 0.010(5) 0.037(6) 0.016(6)
C30 0.068(9) 0.067(9) 0.070(11) 0.033(7) 0.018(8) 0.024(7)
C31 0.062(9) 0.071(9) 0.252(20) 0.083(11) 0.053(11) 0.007(7)
C33 0.032(5) 0.020(4) 0.019(4) -0.003(3) 0.001(4) -0.014(4)
C34 0.026(5) 0.030(5) 0.030(5) 0.008(4) 0.021(4) 0.003(4)
C34 0.022(4) 0.025(4) 0.014(4) 0.001(3) 0.002(3) -0.010(4)
C35 0.121(14) 0.047(9) 0.041(9) 0.000 0.042(9) 0.000
Cl1 0.0496(15) 0.068(2) 0.0341(14) 0.0012(12) 0.0105(11) 0.0045(12)

loop_
_atom_site_label
_atom_site_type_symbol
_atom_site_fract_x
_atom_site_fract_y
_atom_site_fract_z
_atom_site_U_iso_or_equiv
_atom_site_thermal_displace_type
_atom_site_occupancy
_atom_site_calc_flag
_atom_site_refinement_flags
_atom_site_disorder_group
Cd1 Cd 1.0000 0.67982(4) 1.7500 0.0239(2) Uani 1 d S .
I1 I 0.91657(14) 0.7571(2) 1.81024(11) 0.0435(7) Uani 0.959(15) d P 1
I1' I 0.9304(21) 0.7776(24) 1.8004(14) 0.028(7) Uiso 0.041(15) d P 2
Mn1 Mn 0.80684(5) 0.52157(6) 1.58930(5) 0.0198(3) Uani 1 d . .
P1 P 0.76892(10) 0.46166(10) 1.66535(8) 0.0194(4) Uani 1 d . .
P2 P 0.70810(9) 0.45708(10) 1.53911(9) 0.0190(4) Uani 1 d . .
P3 P 0.82014(10) 0.56948(11) 1.50043(9) 0.0241(5) Uani 1 d . .
N1 N 0.9294(3) 0.6026(4) 1.6849(3) 0.032(2) Uani 1 d . .
O1 O 0.8624(3) 0.6446(3) 1.5004(2) 0.0370(14) Uani 1 d . .
O2 O 0.8553(3) 0.5126(3) 1.4630(2) 0.042(2) Uani 1 d . .
O3 O 0.7484(3) 0.5929(3) 1.4515(2) 0.0412(15) Uani 1 d . .
O4 O 0.7262(3) 0.6583(3) 1.5991(2) 0.0388(14) Uani 1 d . .
O5 O 0.9126(3) 0.4046(3) 1.5884(2) 0.0359(14) Uani 1 d . .
C1 C 0.6959(3) 0.4117(4) 1.6105(3) 0.020(2) Uani 1 d . .
H1A H 0.6497(3) 0.4227(4) 1.6177(3) 0.024 Uiso 1 calc R .
H1B H 0.7037(3) 0.3577(4) 1.6108(3) 0.024 Uiso 1 calc R .
C2 C 0.7294(4) 0.5117(4) 1.7190(3) 0.024(2) Uani 1 d . .
C3 C 0.7584(4) 0.5785(4) 1.7443(3) 0.027(2) Uani 1 d . .
H3A H 0.7964(4) 0.5991(4) 1.7314(3) 0.032 Uiso 1 calc R .
C4 C 0.7323(4) 0.6155(4) 1.7883(4) 0.031(2) Uani 1 d . .
H4A H 0.7522(4) 0.6611(4) 1.8057(4) 0.038 Uiso 1 calc R .
C5 C 0.6765(4) 0.5845(4) 1.8063(3) 0.030(2) Uani 1 d . .
H5A H 0.6578(4) 0.6097(4) 1.8359(3) 0.036 Uiso 1 calc R .
C6 C 0.6481(4) 0.5183(4) 1.7822(3) 0.033(2) Uani 1 d . .
H6A H 0.6105(4) 0.4976(4) 1.7957(3) 0.040 Uiso 1 calc R .
C7 C 0.6740(4) 0.4814(4) 1.7384(3) 0.032(2) Uani 1 d . .
H7A H 0.6542(4) 0.4356(4) 1.7216(3) 0.038 Uiso 1 calc R .
C8 C 0.8212(4) 0.3937(4) 1.7198(3) 0.024(2) Uani 1 d . .
C9 C 0.8928(4) 0.4049(4) 1.7446(3) 0.029(2) Uani 1 d . .
H9A H 0.9152(4) 0.4449(4) 1.7300(3) 0.035 Uiso 1 calc R .
C10 C 0.9317(4) 0.3579(5) 1.7906(4) 0.040(2) Uani 1 d . .
H10A H 0.9805(4) 0.3668(5) 1.8079(4) 0.047 Uiso 1 calc R .
C11 C 0.9012(5) 0.2983(4) 1.8117(4) 0.040(2) Uani 1 d . .
H11A H 0.9284(5) 0.2660(4) 1.8428(4) 0.048 Uiso 1 calc R .
C12 C 0.8302(5) 0.2867(4) 1.7865(4) 0.034(2) Uani 1 d . .
H12A H 0.8084(5) 0.2458(4) 1.8005(4) 0.040 Uiso 1 calc R .
C13 C 0.7904(4) 0.3337(4) 1.7414(3) 0.029(2) Uani 1 d . .
H13A H 0.7415(4) 0.3249(4) 1.7248(3) 0.034 Uiso 1 calc R .
C14 C 0.6278(4) 0.5097(4) 1.5059(3) 0.023(2) Uani 1 d . .
C15 C 0.5995(4) 0.5161(4) 1.4403(3) 0.025(2) Uani 1 d . .
H15A H 0.6191(4) 0.4883(4) 1.4128(3) 0.030 Uiso 1 calc R .
C16 C 0.5432(4) 0.5627(4) 1.4154(4) 0.032(2) Uani 1 d . .
H16A H 0.5244(4) 0.5668(4) 1.3709(4) 0.038 Uiso 1 calc R .
C17 C 0.5144(4) 0.6034(4) 1.4553(4) 0.033(2) Uani 1 d . .
H17A H 0.4763(4) 0.6360(4) 1.4384(4) 0.040 Uiso 1 calc R .
C18 C 0.5416(4) 0.5965(4) 1.5208(4) 0.031(2) Uani 1 d . .
H18A H 0.5220(4) 0.6243(4) 1.5483(4) 0.037 Uiso 1 calc R .
C19 C 0.5966(4) 0.5493(4) 1.5450(4) 0.029(2) Uani 1 d . .
H19A H 0.6136(4) 0.5436(4) 1.5895(4) 0.035 Uiso 1 calc R .
C20 C 0.7009(4) 0.3796(4) 1.4837(3) 0.021(2) Uani 1 d . .
C21 C 0.7582(4) 0.3574(4) 1.4631(3) 0.024(2) Uani 1 d . .
H21A H 0.8006(4) 0.3850(4) 1.4744(3) 0.029 Uiso 1 calc R .
C22 C 0.7530(4) 0.2944(4) 1.4260(3) 0.026(2) Uani 1 d . .
H22A H 0.7923(4) 0.2784(4) 1.4125(3) 0.032 Uiso 1 calc R .
C23 C 0.6905(4) 0.2547(4) 1.4085(3) 0.028(2) Uani 1 d . .
H23A H 0.6870(4) 0.2122(4) 1.3825(3) 0.034 Uiso 1 calc R .
C24 C 0.6338(4) 0.2769(4) 1.4287(3) 0.030(2) Uani 1 d . .
H24A H 0.5908(4) 0.2504(4) 1.4166(3) 0.036 Uiso 1 calc R .
C25 C 0.6402(4) 0.3386(4) 1.4672(3) 0.024(2) Uani 1 d . .
H25A H 0.6017(4) 0.3529(4) 1.4825(3) 0.029 Uiso 1 calc R .
C26 C 0.9344(5) 0.6537(6) 1.5347(4) 0.068(3) Uani 1 d . .
H26A H 0.9548(5) 0.6049(6) 1.5497(4) 0.081 Uiso 1 calc R .
H26B H 0.9373(5) 0.6850(6) 1.5722(4) 0.081 Uiso 1 calc R .
C27 C 0.9755(5) 0.6879(6) 1.4960(5) 0.064(3) Uani 1 d . .
H27A H 1.0244(5) 0.6932(6) 1.5211(5) 0.096 Uiso 1 calc R .
H27B H 0.9560(5) 0.7366(6) 1.4818(5) 0.096 Uiso 1 calc R .
H27C H 0.9734(5) 0.6566(6) 1.4593(5) 0.096 Uiso 1 calc R .
C28 C 0.8577(5) 0.5242(5) 1.3977(3) 0.042(2) Uani 1 d . .
H28A H 0.8706(5) 0.5759(5) 1.3916(3) 0.050 Uiso 1 calc R .
H28B H 0.8114(5) 0.5136(5) 1.3679(3) 0.050 Uiso 1 calc R .
C29 C 0.9122(5) 0.4723(5) 1.3868(4) 0.061(3) Uani 1 d . .
H29A H 0.9157(5) 0.4781(5) 1.3436(4) 0.092 Uiso 1 calc R .
H29B H 0.8989(5) 0.4214(5) 1.3931(4) 0.092 Uiso 1 calc R .
H29C H 0.9577(5) 0.4834(5) 1.4166(4) 0.092 Uiso 1 calc R .
C30 C 0.7343(7) 0.6488(7) 1.4021(6) 0.069(5) Uani 0.86(2) d P 1
C30' C 0.7153(21) 0.6660(21) 1.4473(21) 0.000(16) Uiso 0.14(2) d P 2
C31 C 0.6778(6) 0.6918(6) 1.3982(8) 0.127(6) Uani 1 d . .
H31A H 0.6729(6) 0.7274(6) 1.3637(8) 0.190 Uiso 1 calc R 1
H31B H 0.6837(6) 0.7184(6) 1.4380(8) 0.190 Uiso 1 calc R 1
H31C H 0.6356(6) 0.6610(6) 1.3899(8) 0.190 Uiso 1 calc R 1
C33 C 0.7560(4) 0.6043(4) 1.5947(3) 0.025(2) Uani 1 d . .
C34 C 0.8848(4) 0.5724(4) 1.6483(4) 0.026(2) Uani 1 d . .
C34 C 0.8702(4) 0.4479(4) 1.5871(3) 0.021(2) Uani 1 d . .
C35 C 0.5000 0.6685(7) 1.7500 0.066(4) Uani 1 d S .
Cl1 Cl 0.50428(12) 0.61314(13) 1.68451(10) 0.0508(6) Uani 1 d . .

loop_
_atom_type_symbol
_atom_type_description
_atom_type_scat_dispersion_real
_atom_type_scat_dispersion_imag
_atom_type_scat_source
C C 0.0033 0.0016 'International Tables Vol C Tables 4.2.6.8 and 6.1.1.4'
H H 0.0000 0.0000 'International Tables Vol C Tables 4.2.6.8 and 6.1.1.4'
N N 0.0061 0.0033 'International Tables Vol C Tables 4.2.6.8 and 6.1.1.4'
O O 0.0106 0.0060 'International Tables Vol C Tables 4.2.6.8 and 6.1.1.4'
P P 0.1023 0.0942 'International Tables Vol C Tables 4.2.6.8 and 6.1.1.4'
Cl Cl 0.1484 0.1585 'International Tables Vol C Tables 4.2.6.8 and 6.1.1.4'
Mn Mn 0.3368 0.7283 'International Tables Vol C Tables 4.2.6.8 and 6.1.1.4'
Cd Cd -0.8075 1.2024 'International Tables Vol C Tables 4.2.6.8 and 6.1.1.4'
I I -0.4742 1.8119 'International Tables Vol C Tables 4.2.6.8 and 6.1.1.4'

loop_
_geom_angle_atom_site_label_1
_geom_angle_atom_site_label_2
_geom_angle_atom_site_label_3
_geom_angle
_geom_angle_site_symmetry_1
_geom_angle_site_symmetry_3
N1 Cd1 N1 101.3(3) 2_758 .
N1 Cd1 I1' 117.3(7) 2_758 .
N1 Cd1 I1' 112.6(9) . .
N1 Cd1 I1' 112.6(9) 2_758 2_758
N1 Cd1 I1' 117.3(7) . 2_758
I1' Cd1 I1' 96.7(26) . 2_758
N1 Cd1 I1 106.1(2) 2_758 2_758
N1 Cd1 I1 111.3(2) . 2_758
N1 Cd1 I1 111.3(2) 2_758 .
N1 Cd1 I1 106.1(2) . .
I1 Cd1 I1 119.2(2) 2_758 .
C33 Mn1 C34 171.0(3) . .
C33 Mn1 C34 85.3(3) . .
C34 Mn1 C34 86.5(3) . .
C33 Mn1 P3 86.4(2) . .
C34 Mn1 P3 90.8(2) . .
C34 Mn1 P3 98.1(2) . .
C33 Mn1 P2 92.2(2) . .
C34 Mn1 P2 96.6(2) . .
C34 Mn1 P2 167.8(2) . .
P3 Mn1 P2 93.74(8) . .
C33 Mn1 P1 92.6(2) . .
C34 Mn1 P1 92.2(2) . .
C34 Mn1 P1 95.4(2) . .
P3 Mn1 P1 166.41(9) . .
P2 Mn1 P1 72.75(7) . .
C2 P1 C8 100.1(3) . .
C2 P1 C1 105.6(3) . .
C8 P1 C1 107.4(3) . .
C2 P1 Mn1 121.5(2) . .
C8 P1 Mn1 124.0(2) . .
C1 P1 Mn1 96.2(2) . .
C14 P2 C20 103.4(3) . .
C14 P2 C1 105.7(3) . .
C20 P2 C1 102.8(3) . .
C14 P2 Mn1 117.5(2) . .
C20 P2 Mn1 127.7(2) . .
C1 P2 Mn1 96.3(2) . .
O3 P3 O2 104.9(3) . .
O3 P3 O1 98.3(3) . .
O2 P3 O1 104.4(3) . .
O3 P3 Mn1 113.8(2) . .
O2 P3 Mn1 112.2(2) . .
O1 P3 Mn1 121.4(2) . .
C34 N1 Cd1 168.3(6) . .
C26 O1 P3 123.1(6) . .
C28 O2 P3 123.4(5) . .
C30 O3 P3 130.2(6) . .
C30' O3 P3 125.7(16) . .
P1 C1 P2 94.4(3) . .
C3 C2 C7 119.6(7) . .
C3 C2 P1 119.2(5) . .
C7 C2 P1 121.0(6) . .
C4 C3 C2 120.5(7) . .
C3 C4 C5 118.8(7) . .
C6 C5 C4 121.1(7) . .
C5 C6 C7 120.2(7) . .
C6 C7 C2 119.8(7) . .
C9 C8 C13 118.4(7) . .
C9 C8 P1 119.5(6) . .
C13 C8 P1 121.9(6) . .
C10 C9 C8 120.0(7) . .
C11 C10 C9 121.4(8) . .
C12 C11 C10 118.5(8) . .
C11 C12 C13 120.9(7) . .
C12 C13 C8 120.7(7) . .
C19 C14 C15 118.4(7) . .
C19 C14 P2 120.5(6) . .
C15 C14 P2 120.9(5) . .
C16 C15 C14 120.6(7) . .
C17 C16 C15 119.8(7) . .
C16 C17 C18 119.9(7) . .
C19 C18 C17 119.8(7) . .
C18 C19 C14 121.3(7) . .
C25 C20 C21 119.2(7) . .
C25 C20 P2 119.4(5) . .
C21 C20 P2 121.0(6) . .
C20 C21 C22 119.6(7) . .
C23 C22 C21 120.2(7) . .
C24 C23 C22 120.1(7) . .
C23 C24 C25 119.1(7) . .
C20 C25 C24 121.7(7) . .
O1 C26 C27 111.9(8) . .
O2 C28 C29 106.6(6) . .
C31 C30 O3 115.8(11) . .
C31 C30' O3 123.4(33) . .
O4 C33 Mn1 177.3(6) . .
N1 C34 Mn1 177.4(6) . .
O5 C34 Mn1 175.7(6) . .
Cl1 C35 Cl1 111.3(7) 2_658 .

loop_
_geom_bond_atom_site_label_1
_geom_bond_atom_site_label_2
_geom_bond_distance
_geom_bond_site_symmetry_2
Cd1 N1 2.209(7) 2_758
Cd1 N1 2.209(7) .
Cd1 I1' 2.67(2) .
Cd1 I1' 2.67(2) 2_758
Cd1 I1 2.766(2) 2_758
Cd1 I1 2.766(2) .
Mn1 C33 1.828(8) .
Mn1 C34 1.841(8) .
Mn1 C34 1.956(9) .
Mn1 P3 2.223(2) .
Mn1 P2 2.286(2) .
Mn1 P1 2.289(2) .
P1 C2 1.828(7) .
P1 C8 1.829(7) .
P1 C1 1.848(7) .
P2 C14 1.828(7) .
P2 C20 1.841(7) .
P2 C1 1.850(7) .
P3 O3 1.588(5) .
P3 O2 1.595(5) .
P3 O1 1.598(5) .
N1 C34 1.156(9) .
O1 C26 1.429(9) .
O2 C28 1.467(8) .
O3 C30 1.458(12) .
O3 C30' 1.47(4) .
O4 C33 1.160(8) .
O5 C34 1.145(8) .
C2 C3 1.390(10) .
C2 C7 1.393(10) .
C3 C4 1.389(9) .
C4 C5 1.391(10) .
C5 C6 1.369(10) .
C6 C7 1.385(9) .
C8 C9 1.389(10) .
C8 C13 1.392(9) .
C9 C10 1.386(10) .
C10 C11 1.378(11) .
C11 C12 1.378(11) .
C12 C13 1.381(10) .
C14 C19 1.390(9) .
C14 C15 1.405(9) .
C15 C16 1.387(10) .
C16 C17 1.385(10) .
C17 C18 1.400(10) .
C18 C19 1.372(10) .
C20 C25 1.375(9) .
C20 C21 1.391(9) .
C21 C22 1.393(10) .
C22 C23 1.391(10) .
C23 C24 1.379(10) .
C24 C25 1.387(9) .
C26 C27 1.467(11) .
C28 C29 1.500(11) .
C30 C31 1.347(15) .
C30' C31 1.23(4) .
C35 Cl1 1.779(8) 2_658
C35 Cl1 1.779(8) .
